data_7251240
loop_
_publ_author_name
'Parashar, Ranjeev Kumar'
'Kandpal, Suchita'
'Kamal, Aditya'
'Bansal, Love'
'Gupta, Kirti'
'Kumar, Rajesh'
'Mondal, Prakash Chandra'

_publ_section_title
;
 Exploring the Roles of Counterions in Redox-active Viologen on
 Electrochromic Performance
;
_journal_name_full 'Physical Chemistry Chemical Physics'
_journal_paper_doi 10.1039/D5CP02803E
_journal_year 2025
_chemical_formula_moiety 'C24 H20 Cl2 N2, 2(B F4), [+ solvents]'
_chemical_formula_sum 'C24 H20 B2 Cl2 F8 N2'
_chemical_formula_weight 580.94
_space_group_crystal_system orthorhombic
_space_group_IT_number 60
_space_group_name_Hall '-P 2n 2ab'
_space_group_name_H-M_alt 'P b c n'
_atom_sites_solution_hydrogens geom
_atom_sites_solution_primary iterative
_audit_creation_date 2024-01-01
_audit_creation_method
;
Olex2 1.3
(compiled 2020.11.12 svn.r5f609507 for OlexSys, GUI svn.r6226)
;
_audit_update_record
;
2024-01-01 deposited with the CCDC.	2025-11-07 downloaded from the CCDC.
;
_cell_angle_alpha 90
_cell_angle_beta 90
_cell_angle_gamma 90
_cell_formula_units_Z 4
_cell_length_a 35.6136(12)
_cell_length_b 7.6852(3)
_cell_length_c 9.4614(3)
_cell_measurement_reflns_used 9920
_cell_measurement_temperature 100(2)
_cell_measurement_theta_max 28.30
_cell_measurement_theta_min 2.71
_cell_volume 2589.56(16)
_computing_cell_refinement 'SAINT V8.38A (Bruker, 2018)'
_computing_data_reduction 'SAINT V8.38A (Bruker, 2018)'
_computing_molecular_graphics 'Olex2 1.3 (Dolomanov et al., 2009)'
_computing_publication_material 'Olex2 1.3 (Dolomanov et al., 2009)'
_computing_structure_refinement 'SHELXL 2018/3 (Sheldrick, 2015)'
_computing_structure_solution 'olex2.solve 1.3 (Bourhis et al., 2015)'
_diffrn_ambient_temperature 100(2)
_diffrn_detector 'CCD area detector'
_diffrn_detector_area_resol_mean 7.9
_diffrn_detector_type 'Bruker SMART CCD 1K area detector'
_diffrn_measured_fraction_theta_full 0.996
_diffrn_measured_fraction_theta_max 0.997
_diffrn_measurement_device 'three-circle diffractometer'
_diffrn_measurement_device_type 'Bruker APEX-II CCD'
_diffrn_measurement_method '\w scans'
_diffrn_radiation_monochromator graphite
_diffrn_radiation_probe x-ray
_diffrn_radiation_type MoK\a
_diffrn_radiation_wavelength 0.71073
_diffrn_reflns_av_R_equivalents 0.0388
_diffrn_reflns_av_unetI/netI 0.0177
_diffrn_reflns_Laue_measured_fraction_full 0.996
_diffrn_reflns_Laue_measured_fraction_max 0.997
_diffrn_reflns_limit_h_max 47
_diffrn_reflns_limit_h_min -47
_diffrn_reflns_limit_k_max 10
_diffrn_reflns_limit_k_min -10
_diffrn_reflns_limit_l_max 12
_diffrn_reflns_limit_l_min -12
_diffrn_reflns_number 39294
_diffrn_reflns_point_group_measured_fraction_full 0.996
_diffrn_reflns_point_group_measured_fraction_max 0.997
_diffrn_reflns_theta_full 25.242
_diffrn_reflns_theta_max 28.336
_diffrn_reflns_theta_min 2.711
_diffrn_source 'sealed X-ray tube'
_diffrn_source_current 1.0
_diffrn_source_power 0.05
_diffrn_source_target Mo
_diffrn_source_voltage 50.0
_diffrn_standards_number 0
_exptl_absorpt_coefficient_mu 0.326
_exptl_absorpt_correction_T_max 0.7457
_exptl_absorpt_correction_T_min 0.6781
_exptl_absorpt_correction_type multi-scan
_exptl_absorpt_process_details
;
SADABS-2016/2 (Bruker,2016/2) was used for absorption correction.
wR2(int) was 0.1204 before and 0.0528 after correction.
The Ratio of minimum to maximum transmission is 0.9093.
The \l/2 correction factor is Not present.
;
_exptl_crystal_colour 'clear yellowish red'
_exptl_crystal_colour_lustre clear
_exptl_crystal_colour_modifier yellowish
_exptl_crystal_colour_primary red
_exptl_crystal_density_diffrn 1.490
_exptl_crystal_description needle
_exptl_crystal_F_000 1176
_exptl_crystal_size_max 0.33
_exptl_crystal_size_mid 0.22
_exptl_crystal_size_min 0.11
_refine_diff_density_max 0.422
_refine_diff_density_min -0.307
_refine_diff_density_rms 0.048
_refine_ls_extinction_method none
_refine_ls_goodness_of_fit_ref 1.045
_refine_ls_hydrogen_treatment constr
_refine_ls_matrix_type full
_refine_ls_number_parameters 172
_refine_ls_number_reflns 3225
_refine_ls_number_restraints 0
_refine_ls_restrained_S_all 1.045
_refine_ls_R_factor_all 0.0407
_refine_ls_R_factor_gt 0.0344
_refine_ls_shift/su_max 0.001
_refine_ls_shift/su_mean 0.000
_refine_ls_structure_factor_coef Fsqd
_refine_ls_weighting_details 'w=1/[\s^2^(Fo^2^)+(0.0467P)^2^+1.4973P] where P=(Fo^2^+2Fc^2^)/3'
_refine_ls_weighting_scheme calc
_refine_ls_wR_factor_gt 0.0928
_refine_ls_wR_factor_ref 0.0992
_reflns_Friedel_coverage 0.000
_reflns_number_gt 2813
_reflns_number_total 3225
_reflns_threshold_expression 'I > 2\s(I)'
_cod_data_source_file d5cp02803e2.cif
_cod_data_source_block 2janc_a
_cod_database_code 7251240
_shelx_shelxl_version_number 2018/3
_shelx_space_group_comment
;
The symmetry employed for this shelxl refinement is uniquely defined
by the following loop, which should always be used as a source of
symmetry information in preference to the above space-group names.
They are only intended as comments.
;
_shelx_estimated_absorpt_t_max 0.965
_shelx_estimated_absorpt_t_min 0.900
_olex2_refinement_description
;
1. Fixed Uiso
 At 1.2 times of:
  All C(H) groups, All C(H,H) groups
2.a Secondary CH2 refined with riding coordinates:
 C6(H6A,H6B)
2.b Aromatic/amide H refined with riding coordinates:
 C2(H2), C11(H11), C5(H5), C1(H1), C12(H12), C9(H9), C4(H4), C8(H8)
;
_smtbx_masks_void_probe_radius 1.2
_smtbx_masks_void_truncation_radius 1.2
_olex2_submission_special_instructions 'No special instructions were received'

loop_
_space_group_symop_operation_xyz
'x, y, z'
'-x+1/2, -y+1/2, z+1/2'
'-x, y, -z+1/2'
'x+1/2, -y+1/2, -z'
'-x, -y, -z'
'x-1/2, y-1/2, -z-1/2'
'x, -y, z-1/2'
'-x-1/2, y-1/2, z'

loop_
_atom_site_label
_atom_site_type_symbol
_atom_site_fract_x
_atom_site_fract_y
_atom_site_fract_z
_atom_site_U_iso_or_equiv
_atom_site_adp_type
_atom_site_occupancy
_atom_site_site_symmetry_order
_atom_site_calc_flag
_atom_site_refinement_flags_posn
_atom_site_refinement_flags_adp
_atom_site_refinement_flags_occupancy
_atom_site_disorder_assembly
_atom_site_disorder_group
Cl1 Cl 0.26047(2) 0.23421(5) 0.35136(4) 0.02962(11) Uani 1 1 d . . . . .
F4 F 0.38573(3) 0.87096(12) 0.90416(9) 0.0351(2) Uani 1 1 d . . . . .
F1 F 0.43562(2) 0.84531(13) 0.75544(10) 0.0361(2) Uani 1 1 d . . . . .
F3 F 0.37972(3) 0.72577(14) 0.69618(10) 0.0413(3) Uani 1 1 d . . . . .
F2 F 0.41368(3) 0.60907(12) 0.87596(10) 0.0421(3) Uani 1 1 d . . . . .
N1 N 0.40344(3) 0.24734(13) 0.81847(12) 0.0183(2) Uani 1 1 d . . . . .
C3 C 0.47952(3) 0.24596(15) 0.76433(13) 0.0175(2) Uani 1 1 d . . . . .
C2 C 0.46572(3) 0.20668(18) 0.89861(13) 0.0213(3) Uani 1 1 d . . . . .
H2 H 0.482580 0.179221 0.973167 0.026 Uiso 1 1 calc R U . . .
C10 C 0.28944(3) 0.24064(17) 0.49924(14) 0.0215(3) Uani 1 1 d . . . . .
C7 C 0.33661(3) 0.25232(17) 0.73148(14) 0.0210(3) Uani 1 1 d . . . . .
C11 C 0.30150(3) 0.08618(18) 0.55933(14) 0.0226(3) Uani 1 1 d . . . . .
H11 H 0.293640 -0.022461 0.521645 0.027 Uiso 1 1 calc R U . . .
C5 C 0.45376(3) 0.28558(18) 0.65866(13) 0.0213(3) Uani 1 1 d . . . . .
H5 H 0.462265 0.312097 0.565964 0.026 Uiso 1 1 calc R U . . .
C1 C 0.42759(4) 0.20786(18) 0.92272(13) 0.0218(3) Uani 1 1 d . . . . .
H1 H 0.418262 0.180441 1.014104 0.026 Uiso 1 1 calc R U . . .
C12 C 0.32533(3) 0.09264(18) 0.67591(14) 0.0221(3) Uani 1 1 d . . . . .
H12 H 0.333949 -0.012356 0.717803 0.027 Uiso 1 1 calc R U . . .
C9 C 0.29970(4) 0.40066(18) 0.55443(15) 0.0249(3) Uani 1 1 d . . . . .
H9 H 0.290700 0.505350 0.513164 0.030 Uiso 1 1 calc R U . . .
C4 C 0.41580(3) 0.28637(18) 0.68851(13) 0.0211(3) Uani 1 1 d . . . . .
H4 H 0.398301 0.314811 0.616320 0.025 Uiso 1 1 calc R U . . .
C8 C 0.32336(4) 0.40562(18) 0.67108(15) 0.0244(3) Uani 1 1 d . . . . .
H8 H 0.330553 0.514594 0.709974 0.029 Uiso 1 1 calc R U . . .
C6 C 0.36251(4) 0.25946(19) 0.85699(14) 0.0238(3) Uani 1 1 d . . . . .
H6A H 0.356215 0.162708 0.921869 0.029 Uiso 1 1 calc R U . . .
H6B H 0.358176 0.369878 0.908355 0.029 Uiso 1 1 calc R U . . .
B1 B 0.40352(5) 0.76120(19) 0.80803(16) 0.0233(3) Uani 1 1 d . . . . .

loop_
_atom_site_aniso_label
_atom_site_aniso_U_11
_atom_site_aniso_U_22
_atom_site_aniso_U_33
_atom_site_aniso_U_23
_atom_site_aniso_U_13
_atom_site_aniso_U_12
Cl1 0.02327(18) 0.0359(2) 0.02968(19) 0.00126(13) -0.00889(12) -0.00053(13)
F4 0.0412(5) 0.0350(5) 0.0292(5) -0.0004(4) 0.0071(4) 0.0052(4)
F1 0.0311(5) 0.0417(5) 0.0356(5) -0.0064(4) 0.0050(4) -0.0100(4)
F3 0.0406(5) 0.0599(6) 0.0235(4) 0.0011(4) -0.0041(4) -0.0211(5)
F2 0.0720(7) 0.0247(4) 0.0297(5) -0.0024(4) -0.0020(5) 0.0053(4)
N1 0.0129(5) 0.0245(5) 0.0175(5) -0.0039(4) 0.0015(4) -0.0017(4)
C3 0.0143(6) 0.0208(6) 0.0175(6) -0.0017(4) 0.0006(4) -0.0007(4)
C2 0.0172(6) 0.0294(6) 0.0174(6) 0.0008(5) -0.0014(4) -0.0012(5)
C10 0.0120(5) 0.0287(7) 0.0239(6) -0.0002(5) -0.0006(4) -0.0006(4)
C7 0.0117(5) 0.0305(7) 0.0208(6) -0.0028(5) 0.0034(4) -0.0010(5)
C11 0.0162(5) 0.0241(6) 0.0276(6) -0.0026(5) 0.0005(5) -0.0015(5)
C5 0.0165(6) 0.0316(7) 0.0159(6) 0.0006(5) 0.0010(4) -0.0007(5)
C1 0.0189(6) 0.0299(7) 0.0165(6) -0.0004(5) 0.0013(4) -0.0023(5)
C12 0.0156(5) 0.0258(6) 0.0249(6) 0.0003(5) 0.0012(5) 0.0009(5)
C9 0.0179(6) 0.0245(6) 0.0323(7) 0.0021(5) 0.0008(5) -0.0008(5)
C4 0.0154(6) 0.0308(6) 0.0170(6) -0.0013(5) -0.0009(4) -0.0003(5)
C8 0.0170(6) 0.0251(6) 0.0312(7) -0.0049(5) 0.0021(5) -0.0032(5)
C6 0.0127(5) 0.0384(8) 0.0205(6) -0.0056(5) 0.0033(4) -0.0009(5)
B1 0.0275(7) 0.0258(7) 0.0167(6) -0.0004(5) 0.0003(6) -0.0044(6)

loop_
_atom_type_symbol
_atom_type_description
_atom_type_scat_dispersion_real
_atom_type_scat_dispersion_imag
_atom_type_scat_source
C C 0.0033 0.0016 'International Tables Vol C Tables 4.2.6.8 and 6.1.1.4'
H H 0.0000 0.0000 'International Tables Vol C Tables 4.2.6.8 and 6.1.1.4'
B B 0.0013 0.0007 'International Tables Vol C Tables 4.2.6.8 and 6.1.1.4'
Cl Cl 0.1484 0.1585 'International Tables Vol C Tables 4.2.6.8 and 6.1.1.4'
F F 0.0171 0.0103 'International Tables Vol C Tables 4.2.6.8 and 6.1.1.4'
N N 0.0061 0.0033 'International Tables Vol C Tables 4.2.6.8 and 6.1.1.4'

loop_
_geom_angle_atom_site_label_1
_geom_angle_atom_site_label_2
_geom_angle_atom_site_label_3
_geom_angle
_geom_angle_site_symmetry_1
_geom_angle_site_symmetry_3
_geom_angle_publ_flag
C1 N1 C6 117.14(10) . . ?
C4 N1 C1 120.93(11) . . ?
C4 N1 C6 121.75(11) . . ?
C2 C3 C3 120.84(14) . 3_656 ?
C5 C3 C3 121.15(14) . 3_656 ?
C5 C3 C2 118.01(11) . . ?
C3 C2 H2 120.1 . . ?
C1 C2 C3 119.78(12) . . ?
C1 C2 H2 120.1 . . ?
C11 C10 Cl1 119.34(10) . . ?
C11 C10 C9 121.65(12) . . ?
C9 C10 Cl1 119.01(10) . . ?
C12 C7 C6 120.42(12) . . ?
C8 C7 C12 119.51(12) . . ?
C8 C7 C6 120.07(12) . . ?
C10 C11 H11 120.5 . . ?
C10 C11 C12 118.93(12) . . ?
C12 C11 H11 120.5 . . ?
C3 C5 H5 120.0 . . ?
C4 C5 C3 119.98(12) . . ?
C4 C5 H5 120.0 . . ?
N1 C1 C2 120.75(12) . . ?
N1 C1 H1 119.6 . . ?
C2 C1 H1 119.6 . . ?
C7 C12 H12 119.8 . . ?
C11 C12 C7 120.37(12) . . ?
C11 C12 H12 119.8 . . ?
C10 C9 H9 120.5 . . ?
C10 C9 C8 118.94(12) . . ?
C8 C9 H9 120.5 . . ?
N1 C4 C5 120.54(12) . . ?
N1 C4 H4 119.7 . . ?
C5 C4 H4 119.7 . . ?
C7 C8 H8 119.7 . . ?
C9 C8 C7 120.57(12) . . ?
C9 C8 H8 119.7 . . ?
N1 C6 H6A 108.8 . . ?
N1 C6 H6B 108.8 . . ?
C7 C6 N1 113.60(10) . . ?
C7 C6 H6A 108.8 . . ?
C7 C6 H6B 108.8 . . ?
H6A C6 H6B 107.7 . . ?
F4 B1 F1 108.83(11) . . ?
F3 B1 F4 109.89(13) . . ?
F3 B1 F1 108.57(11) . . ?
F2 B1 F4 109.13(12) . . ?
F2 B1 F1 109.92(13) . . ?
F2 B1 F3 110.48(12) . . ?

loop_
_geom_bond_atom_site_label_1
_geom_bond_atom_site_label_2
_geom_bond_distance
_geom_bond_site_symmetry_2
_geom_bond_publ_flag
Cl1 C10 1.7392(14) . ?
F4 B1 1.3928(18) . ?
F1 B1 1.4043(18) . ?
F3 B1 1.3829(18) . ?
F2 B1 1.3825(18) . ?
N1 C1 1.3434(17) . ?
N1 C4 1.3399(16) . ?
N1 C6 1.5053(16) . ?
C3 C3 1.483(2) 3_656 ?
C3 C2 1.3953(17) . ?
C3 C5 1.3908(17) . ?
C2 H2 0.9500 . ?
C2 C1 1.3769(17) . ?
C10 C11 1.3845(18) . ?
C10 C9 1.3851(19) . ?
C7 C12 1.3942(18) . ?
C7 C8 1.3919(19) . ?
C7 C6 1.5048(18) . ?
C11 H11 0.9500 . ?
C11 C12 1.3926(18) . ?
C5 H5 0.9500 . ?
C5 C4 1.3811(17) . ?
C1 H1 0.9500 . ?
C12 H12 0.9500 . ?
C9 H9 0.9500 . ?
C9 C8 1.3890(19) . ?
C4 H4 0.9500 . ?
C8 H8 0.9500 . ?
C6 H6A 0.9900 . ?
C6 H6B 0.9900 . ?

loop_
_geom_torsion_atom_site_label_1
_geom_torsion_atom_site_label_2
_geom_torsion_atom_site_label_3
_geom_torsion_atom_site_label_4
_geom_torsion
_geom_torsion_site_symmetry_1
_geom_torsion_site_symmetry_2
_geom_torsion_site_symmetry_3
_geom_torsion_site_symmetry_4
_geom_torsion_publ_flag
Cl1 C10 C11 C12 178.66(9) . . . . ?
Cl1 C10 C9 C8 -178.92(10) . . . . ?
C3 C3 C2 C1 179.87(10) 3_656 . . . ?
C3 C3 C5 C4 -179.35(10) 3_656 . . . ?
C3 C2 C1 N1 -0.3(2) . . . . ?
C3 C5 C4 N1 -0.7(2) . . . . ?
C2 C3 C5 C4 0.4(2) . . . . ?
C10 C11 C12 C7 0.41(19) . . . . ?
C10 C9 C8 C7 0.1(2) . . . . ?
C11 C10 C9 C8 1.5(2) . . . . ?
C5 C3 C2 C1 0.09(19) . . . . ?
C1 N1 C4 C5 0.5(2) . . . . ?
C1 N1 C6 C7 -163.30(12) . . . . ?
C12 C7 C8 C9 -1.36(19) . . . . ?
C12 C7 C6 N1 84.95(15) . . . . ?
C9 C10 C11 C12 -1.7(2) . . . . ?
C4 N1 C1 C2 0.1(2) . . . . ?
C4 N1 C6 C7 21.43(17) . . . . ?
C8 C7 C12 C11 1.10(19) . . . . ?
C8 C7 C6 N1 -95.84(14) . . . . ?
C6 N1 C1 C2 -175.24(12) . . . . ?
C6 N1 C4 C5 175.56(12) . . . . ?
C6 C7 C12 C11 -179.69(11) . . . . ?
C6 C7 C8 C9 179.42(12) . . . . ?

loop_
_smtbx_masks_void_nr
_smtbx_masks_void_average_x
_smtbx_masks_void_average_y
_smtbx_masks_void_average_z
_smtbx_masks_void_volume
_smtbx_masks_void_count_electrons
_smtbx_masks_void_content
1 0.000 -0.129 0.250 22.6 8.5 '0.25 H2O'
2 0.000 0.129 0.750 22.6 8.5 '0.25 H2O'
3 0.500 0.371 0.250 22.6 8.5 '0.25 H2O'
4 0.500 0.629 0.750 22.6 8.5 '0.25 H2O'
